data_2230815
loop_
_publ_author_name
'Yadav, Vitthal N.'
'Hansen, Tore'
'G\"orbitz, Carl Henrik'

_publ_section_title
;
 1,1'-(4,4'-Bipiperidine-1,1'-diyl)bis(2,2,2-trifluoroethanone)
;
_journal_coeditor_code NG5179
_journal_issue 7
_journal_name_full 'Acta Crystallographica Section E'
_journal_page_first o1691
_journal_paper_doi 10.1107/S1600536811022434
_journal_volume 67
_journal_year 2011
_chemical_formula_iupac 'C14 H18 F6 N2 O2'
_chemical_formula_moiety 'C14 H18 F6 N2 O2'
_chemical_formula_sum 'C14 H18 F6 N2 O2'
_chemical_formula_weight 360.30
_chemical_melting_point 397
_chemical_name_common N,N'-di-trifluoroacetyl-4,4'-bipiperidine
_chemical_name_systematic
;
1,1'-(4,4'-Bipiperidine-1,1'-diyl)bis(2,2,2-trifluoroethanone)
;
_space_group_IT_number 2
_symmetry_cell_setting triclinic
_symmetry_space_group_name_Hall '-P 1'
_symmetry_space_group_name_H-M 'P -1'
_atom_sites_solution_hydrogens geom
_atom_sites_solution_primary direct
_atom_sites_solution_secondary difmap
_audit_creation_method SHELXL-97
_cell_angle_alpha 99.952(2)
_cell_angle_beta 108.564(2)
_cell_angle_gamma 101.542(2)
_cell_formula_units_Z 1
_cell_length_a 6.6825(12)
_cell_length_b 6.7350(12)
_cell_length_c 9.3089(16)
_cell_measurement_reflns_used 2545
_cell_measurement_temperature 105(2)
_cell_measurement_theta_max 28.34
_cell_measurement_theta_min 2.3867
_cell_volume 376.30(12)
_computing_cell_refinement 'SAINT-Plus (Bruker, 2007)'
_computing_data_collection 'APEX2 (Bruker, 2007)'
_computing_data_reduction 'SAINT-Plus (Bruker, 2007)'
_computing_molecular_graphics 'SHELXTL (Sheldrick, 2008)'
_computing_publication_material 'SHELXTL (Sheldrick, 2008)'
_computing_structure_refinement 'SHELXTL (Sheldrick, 2008)'
_computing_structure_solution 'SHELXTL (Sheldrick, 2008)'
_diffrn_ambient_temperature 105(2)
_diffrn_detector_area_resol_mean 8.3
_diffrn_measured_fraction_theta_full 0.985
_diffrn_measured_fraction_theta_max 0.903
_diffrn_measurement_device_type 'Bruker APEXII CCD'
_diffrn_measurement_method 'Sets of exposures each taken over 0.5\% \w rotation'
_diffrn_radiation_monochromator graphite
_diffrn_radiation_source 'fine-focus sealed tube'
_diffrn_radiation_type MoK\a
_diffrn_radiation_wavelength 0.71073
_diffrn_reflns_av_R_equivalents 0.0092
_diffrn_reflns_av_sigmaI/netI 0.0130
_diffrn_reflns_limit_h_max 8
_diffrn_reflns_limit_h_min -8
_diffrn_reflns_limit_k_max 8
_diffrn_reflns_limit_k_min -8
_diffrn_reflns_limit_l_max 12
_diffrn_reflns_limit_l_min -12
_diffrn_reflns_number 3303
_diffrn_reflns_theta_full 25.67
_diffrn_reflns_theta_max 28.60
_diffrn_reflns_theta_min 2.39
_exptl_absorpt_coefficient_mu 0.156
_exptl_absorpt_correction_T_max 0.9617
_exptl_absorpt_correction_T_min 0.9208
_exptl_absorpt_correction_type multi-scan
_exptl_absorpt_process_details '(SADABS; Bruker, 2007)'
_exptl_crystal_colour colourless
_exptl_crystal_density_diffrn 1.590
_exptl_crystal_density_method 'not measured'
_exptl_crystal_description rods
_exptl_crystal_F_000 186
_exptl_crystal_size_max 1.00
_exptl_crystal_size_mid 0.50
_exptl_crystal_size_min 0.25
_refine_diff_density_max 0.388
_refine_diff_density_min -0.231
_refine_ls_extinction_method none
_refine_ls_goodness_of_fit_ref 1.058
_refine_ls_hydrogen_treatment constr
_refine_ls_matrix_type full
_refine_ls_number_parameters 109
_refine_ls_number_reflns 1731
_refine_ls_number_restraints 0
_refine_ls_restrained_S_all 1.058
_refine_ls_R_factor_all 0.0311
_refine_ls_R_factor_gt 0.0290
_refine_ls_shift/su_max 0.008
_refine_ls_shift/su_mean 0.001
_refine_ls_structure_factor_coef Fsqd
_refine_ls_weighting_details 'calc w=1/[\s^2^(Fo^2^)+(0.0398P)^2^+0.1258P] where P=(Fo^2^+2Fc^2^)/3'
_refine_ls_weighting_scheme calc
_refine_ls_wR_factor_gt 0.0779
_refine_ls_wR_factor_ref 0.0795
_reflns_number_gt 1586
_reflns_number_total 1731
_reflns_threshold_expression I>2sigma(I)
_cod_data_source_file ng5179.cif
_cod_data_source_block I
_cod_database_code 2230815
_cod_database_fobs_code 2230815

loop_
_symmetry_equiv_pos_as_xyz
'x, y, z'
'-x, -y, -z'

loop_
_atom_site_type_symbol
_atom_site_label
_atom_site_fract_x
_atom_site_fract_y
_atom_site_fract_z
_atom_site_U_iso_or_equiv
_atom_site_adp_type
_atom_site_calc_flag
_atom_site_refinement_flags
_atom_site_occupancy
_atom_site_symmetry_multiplicity
_atom_site_disorder_assembly
_atom_site_disorder_group
F F1 0.11060(12) 0.31663(10) 0.84127(9) 0.03113(19) Uani d . 1 1 . .
F F2 0.00855(11) 0.51373(11) 0.68885(8) 0.02834(18) Uani d . 1 1 . .
F F3 0.13374(10) 0.63747(10) 0.93992(7) 0.02236(16) Uani d . 1 1 . .
O O1 0.49112(14) 0.43556(12) 0.82275(10) 0.02475(19) Uani d . 1 1 . .
N N1 0.47091(14) 0.76768(13) 0.81595(10) 0.01700(19) Uani d . 1 1 . .
C C2 0.68525(17) 0.82626(17) 0.80093(12) 0.0199(2) Uani d . 1 1 . .
H H21 0.7640 0.7193 0.8255 0.024 Uiso calc R 1 1 . .
H H22 0.7745 0.9622 0.8764 0.024 Uiso calc R 1 1 . .
C C3 0.65544(17) 0.84357(16) 0.63442(12) 0.0186(2) Uani d . 1 1 . .
H H31 0.5798 0.7036 0.5607 0.022 Uiso calc R 1 1 . .
H H32 0.8014 0.8906 0.6274 0.022 Uiso calc R 1 1 . .
C C4 0.52192(16) 0.99793(15) 0.58605(11) 0.0155(2) Uani d . 1 1 . .
H H41 0.6099 1.1413 0.6534 0.019 Uiso calc R 1 1 . .
C C5 0.30751(16) 0.94359(15) 0.61687(11) 0.0166(2) Uani d . 1 1 . .
H H51 0.2321 1.0545 0.5987 0.020 Uiso calc R 1 1 . .
H H52 0.2099 0.8101 0.5418 0.020 Uiso calc R 1 1 . .
C C6 0.34705(17) 0.92258(15) 0.78370(12) 0.0171(2) Uani d . 1 1 . .
H H61 0.4304 1.0600 0.8592 0.021 Uiso calc R 1 1 . .
H H62 0.2047 0.8779 0.7965 0.021 Uiso calc R 1 1 . .
C C7 0.39316(17) 0.57031(16) 0.82058(11) 0.0176(2) Uani d . 1 1 . .
C C8 0.15978(18) 0.51030(16) 0.82412(13) 0.0210(2) Uani d . 1 1 . .

loop_
_atom_site_aniso_label
_atom_site_aniso_U_11
_atom_site_aniso_U_22
_atom_site_aniso_U_33
_atom_site_aniso_U_12
_atom_site_aniso_U_13
_atom_site_aniso_U_23
F1 0.0357(4) 0.0179(3) 0.0457(4) 0.0046(3) 0.0226(3) 0.0114(3)
F2 0.0223(3) 0.0307(4) 0.0252(3) 0.0026(3) 0.0040(3) 0.0043(3)
F3 0.0247(3) 0.0240(3) 0.0250(3) 0.0098(3) 0.0148(3) 0.0082(3)
O1 0.0318(4) 0.0201(4) 0.0305(4) 0.0140(3) 0.0164(4) 0.0093(3)
N1 0.0180(4) 0.0177(4) 0.0194(4) 0.0078(3) 0.0087(3) 0.0080(3)
C2 0.0169(5) 0.0246(5) 0.0218(5) 0.0080(4) 0.0078(4) 0.0110(4)
C3 0.0184(5) 0.0217(5) 0.0207(5) 0.0093(4) 0.0093(4) 0.0095(4)
C4 0.0164(4) 0.0152(4) 0.0163(5) 0.0055(4) 0.0065(4) 0.0052(4)
C5 0.0175(5) 0.0175(4) 0.0174(5) 0.0073(4) 0.0072(4) 0.0063(4)
C6 0.0211(5) 0.0160(4) 0.0185(5) 0.0090(4) 0.0093(4) 0.0065(4)
C7 0.0218(5) 0.0174(5) 0.0157(4) 0.0070(4) 0.0086(4) 0.0043(4)
C8 0.0238(5) 0.0171(5) 0.0233(5) 0.0053(4) 0.0103(4) 0.0058(4)

loop_
_atom_type_symbol
_atom_type_description
_atom_type_scat_dispersion_real
_atom_type_scat_dispersion_imag
_atom_type_scat_source
C C 0.0033 0.0016 'International Tables Vol C Tables 4.2.6.8 and 6.1.1.4'
H H 0.0000 0.0000 'International Tables Vol C Tables 4.2.6.8 and 6.1.1.4'
N N 0.0061 0.0033 'International Tables Vol C Tables 4.2.6.8 and 6.1.1.4'
O O 0.0106 0.0060 'International Tables Vol C Tables 4.2.6.8 and 6.1.1.4'
F F 0.0171 0.0103 'International Tables Vol C Tables 4.2.6.8 and 6.1.1.4'

loop_
_geom_angle_atom_site_label_1
_geom_angle_atom_site_label_2
_geom_angle_atom_site_label_3
_geom_angle_site_symmetry_1
_geom_angle_site_symmetry_3
_geom_angle
_geom_angle_publ_flag
C7 N1 C2 . . 118.28(8) ?
C7 N1 C6 . . 127.41(9) ?
C2 N1 C6 . . 112.38(8) ?
N1 C2 C3 . . 110.03(8) ?
N1 C2 H21 . . 109.7 ?
C3 C2 H21 . . 109.7 ?
N1 C2 H22 . . 109.7 ?
C3 C2 H22 . . 109.7 ?
H21 C2 H22 . . 108.2 ?
C2 C3 C4 . . 111.99(8) ?
C2 C3 H31 . . 109.2 ?
C4 C3 H31 . . 109.2 ?
C2 C3 H32 . . 109.2 ?
C4 C3 H32 . . 109.2 ?
H31 C3 H32 . . 107.9 ?
C5 C4 C3 . . 109.77(8) ?
C5 C4 C4 . 2_676 111.59(10) ?
C3 C4 C4 . 2_676 111.60(10) ?
C5 C4 H41 . . 107.9 ?
C3 C4 H41 . . 107.9 ?
C4 C4 H41 2_676 . 107.9 ?
C6 C5 C4 . . 112.24(8) ?
C6 C5 H51 . . 109.2 ?
C4 C5 H51 . . 109.2 ?
C6 C5 H52 . . 109.2 ?
C4 C5 H52 . . 109.2 ?
H51 C5 H52 . . 107.9 ?
N1 C6 C5 . . 109.91(8) ?
N1 C6 H61 . . 109.7 ?
C5 C6 H61 . . 109.7 ?
N1 C6 H62 . . 109.7 ?
C5 C6 H62 . . 109.7 ?
H61 C6 H62 . . 108.2 ?
O1 C7 N1 . . 125.64(10) ?
O1 C7 C8 . . 117.66(9) ?
N1 C7 C8 . . 116.70(9) ?
F1 C8 F3 . . 107.55(8) ?
F1 C8 F2 . . 107.07(9) ?
F3 C8 F2 . . 107.07(9) ?
F1 C8 C7 . . 110.32(9) ?
F3 C8 C7 . . 113.47(9) ?
F2 C8 C7 . . 111.08(8) ?

loop_
_geom_bond_atom_site_label_1
_geom_bond_atom_site_label_2
_geom_bond_site_symmetry_2
_geom_bond_distance
_geom_bond_publ_flag
F1 C8 . 1.3299(12) ?
F2 C8 . 1.3478(13) ?
F3 C8 . 1.3363(12) ?
O1 C7 . 1.2199(13) ?
N1 C7 . 1.3403(13) ?
N1 C2 . 1.4654(13) ?
N1 C6 . 1.4694(12) ?
C2 C3 . 1.5267(14) ?
C2 H21 . 0.9900 ?
C2 H22 . 0.9900 ?
C3 C4 . 1.5352(13) ?
C3 H31 . 0.9900 ?
C3 H32 . 0.9900 ?
C4 C5 . 1.5354(14) ?
C4 C4 2_676 1.5404(19) ?
C4 H41 . 1.0000 ?
C5 C6 . 1.5268(13) ?
C5 H51 . 0.9900 ?
C5 H52 . 0.9900 ?
C6 H61 . 0.9900 ?
C6 H62 . 0.9900 ?
C7 C8 . 1.5433(15) ?

loop_
_geom_torsion_atom_site_label_1
_geom_torsion_atom_site_label_2
_geom_torsion_atom_site_label_3
_geom_torsion_atom_site_label_4
_geom_torsion_site_symmetry_1
_geom_torsion_site_symmetry_2
_geom_torsion_site_symmetry_3
_geom_torsion_site_symmetry_4
_geom_torsion
_geom_torsion_publ_flag
C7 N1 C2 C3 . . . . 104.98(10) ?
C6 N1 C2 C3 . . . . -60.38(11) ?
N1 C2 C3 C4 . . . . 55.87(11) ?
C2 C3 C4 C5 . . . . -51.51(11) ?
C2 C3 C4 C4 . . . 2_676 -175.77(10) ?
C3 C4 C5 C6 . . . . 51.41(11) ?
C4 C4 C5 C6 2_676 . . . 175.67(9) ?
C7 N1 C6 C5 . . . . -103.67(11) ?
C2 N1 C6 C5 . . . . 60.06(11) ?
C4 C5 C6 N1 . . . . -55.39(11) ?
C2 N1 C7 O1 . . . . 4.65(15) ?
C6 N1 C7 O1 . . . . 167.54(10) ?
C2 N1 C7 C8 . . . . -175.62(8) ?
C6 N1 C7 C8 . . . . -12.72(15) ?
O1 C7 C8 F1 . . . . 4.75(13) ?
N1 C7 C8 F1 . . . . -175.01(8) ?
O1 C7 C8 F3 . . . . 125.51(10) ?
N1 C7 C8 F3 . . . . -54.25(12) ?
O1 C7 C8 F2 . . . . -113.81(10) ?
N1 C7 C8 F2 . . . . 66.43(12) ?
